data_2007818
loop_
_publ_author_name
'Ramon Huertas'
'Jesus R. Medina'
'John A. Soderquist'
'Songping D. Huang'

_publ_section_title
;
 <i>N</i>-Borane-<i>N</i>-(trimethylsilyl)morpholine
;
_journal_issue 11
_journal_name_full 'Acta Crystallographica Section C'
_journal_page_first 1645
_journal_page_last 1647
_journal_paper_doi 10.1107/S0108270198007410
_journal_volume 54
_journal_year 1998
_chemical_formula_moiety 'C7 H20 B N O Si '
_chemical_formula_sum 'C7 H20 B N O Si'
_chemical_formula_weight 173.14
_space_group_IT_number 14
_symmetry_cell_setting monoclinic
_symmetry_space_group_name_Hall '-P 2ybc'
_symmetry_space_group_name_H-M 'P 1 21/c 1'
_audit_creation_method 'by teXsan v1.8'
_cell_angle_alpha 90
_cell_angle_beta 100.0660(10)
_cell_angle_gamma 90
_cell_formula_units_Z 4
_cell_length_a 8.4110(7)
_cell_length_b 11.8372(9)
_cell_length_c 11.1004(9)
_cell_measurement_reflns_used 1171
_cell_measurement_temperature 173.0(10)
_cell_measurement_theta_max 27.06
_cell_measurement_theta_min 1.34
_cell_volume 1088.17(15)
_computing_cell_refinement 'SAINT (Siemens, 1994b)'
_computing_data_collection 'SMART (Siemens, 1994a)'
_computing_data_reduction SAINT
_computing_publication_material TEXSAN
_computing_structure_refinement 'TEXSAN (Molecular Structure Corporation, 1995)'
_computing_structure_solution 'SIR92 (Altomare et al., 1993)'
_diffrn_ambient_temperature 173.0(10)
_diffrn_measurement_device_type 'Bruker  CCD'
_diffrn_measurement_method '\w scans'
_diffrn_radiation_monochromator graphite
_diffrn_radiation_source 'X-ray tube'
_diffrn_radiation_type 'Mo K\a'
_diffrn_radiation_wavelength 0.7107
_diffrn_reflns_av_R_equivalents 0.016
_diffrn_reflns_av_sigmaI/netI 0.060
_diffrn_reflns_limit_h_max 10
_diffrn_reflns_limit_h_min 0
_diffrn_reflns_limit_k_max 15
_diffrn_reflns_limit_k_min -15
_diffrn_reflns_limit_l_max 13
_diffrn_reflns_limit_l_min -14
_diffrn_reflns_number 5749
_diffrn_reflns_reduction_process 'Lp corrections applied'
_diffrn_reflns_theta_max 27.06
_diffrn_reflns_theta_min 1.72
_diffrn_standards_decay_% 0.00
_diffrn_standards_interval_count 0
_diffrn_standards_number 0
_exptl_absorpt_coefficient_mu 0.170
_exptl_absorpt_correction_type none
_exptl_crystal_colour colourless
_exptl_crystal_density_diffrn 1.057
_exptl_crystal_density_meas ?
_exptl_crystal_description block
_exptl_crystal_F_000 384.00
_exptl_crystal_size_max 0.26
_exptl_crystal_size_mid 0.14
_exptl_crystal_size_min 0.10
_refine_diff_density_max 0.22
_refine_diff_density_min -0.24
_refine_ls_extinction_coef 0.0000017(5)
_refine_ls_extinction_method 'Zachariasen (1967)'
_refine_ls_goodness_of_fit_all 1.124
_refine_ls_goodness_of_fit_ref 1.17
_refine_ls_hydrogen_treatment noref
_refine_ls_matrix_type full
_refine_ls_number_constraints 0
_refine_ls_number_parameters 101
_refine_ls_number_reflns 1637
_refine_ls_number_restraints 0
_refine_ls_R_factor_all 0.0450
_refine_ls_R_factor_gt 0.032
_refine_ls_shift/su_max 0.0028
_refine_ls_shift/su_mean 0.1161
_refine_ls_structure_factor_coef F
_refine_ls_weighting_details 'w = 1/[\s^2^(Fo) + 0.00102|Fo|^2^]'
_refine_ls_weighting_scheme sigma
_refine_ls_wR_factor_all 0.0557
_refine_ls_wR_factor_ref 0.050
_reflns_number_gt 1637
_reflns_number_total 2291
_reflns_threshold_expression I>3.00\s(I)
_cod_data_source_file fr1124.cif
_cod_data_source_block fr1124
_cod_depositor_comments
;
The following automatic conversions were performed:

'_exptl_crystal_density_meas' value 'not measured' was changed to '?'
- the value is perceived as not measured.

Automatic conversion script
Id: cif_fix_values 3008 2015-01-20 13:52:24Z robertas 
;
_cod_original_cell_volume 1088.20(10)
_cod_original_sg_symbol_H-M 'P 21/c'
_cod_original_formula_sum 'C7 H20 B N O Si '
_cod_database_code 2007818

loop_
_symmetry_equiv_pos_as_xyz
'  +x,  +y,  +z'
'  -x,1/2+y,1/2-z'
'  -x,  -y,  -z'
'  +x,1/2-y,1/2+z'

loop_
_atom_site_label
_atom_site_fract_x
_atom_site_fract_y
_atom_site_fract_z
_atom_site_U_iso_or_equiv
_atom_site_adp_type
_atom_site_calc_flag
_atom_site_calc_attached_atom
_atom_site_refinement_flags
_atom_site_occupancy
Si -0.30807(6) 0.05618(4) 0.24396(4) 0.02530(10) Uani d ? . 1.000
O 0.18740(10) 0.04010(10) 0.13400(10) 0.0299(3) Uani d ? . 1.000
N -0.0932(2) 0.08820(10) 0.24820(10) 0.0198(3) Uani d ? . 1.000
C(1) -0.0708(2) 0.13680(10) 0.12630(10) 0.0236(4) Uani d ? . 1.000
C(2) 0.1059(2) 0.1465(2) 0.1144(2) 0.0279(5) Uani d ? . 1.000
C(3) 0.1785(2) -0.0001(2) 0.2538(2) 0.0275(5) Uani d ? . 1.000
C(4) 0.0051(2) -0.01880(10) 0.2677(2) 0.0235(4) Uani d ? . 1.000
C(5) -0.4290(2) 0.1818(2) 0.1863(2) 0.0430(6) Uani d ? . 1.000
C(6) -0.3367(3) 0.0143(2) 0.3988(2) 0.0508(7) Uani d ? . 1.000
C(7) -0.3660(2) -0.0636(2) 0.1370(2) 0.0316(5) Uani d ? . 1.000
B -0.0382(3) 0.1779(2) 0.3602(2) 0.0260(5) Uani d ? . 1.000
H(1) -0.1234 0.2128 0.1196 0.041 Uiso c ? . 1.000
H(2) -0.1309 0.0838 0.0596 0.041 Uiso c ? . 1.000
H(3) 0.1706 0.2079 0.1722 0.041 Uiso c ? . 1.000
H(4) 0.1152 0.1621 0.0315 0.041 Uiso c ? . 1.000
H(5) 0.2305 0.0558 0.3124 0.041 Uiso c ? . 1.000
H(6) 0.2364 -0.0769 0.2675 0.041 Uiso c ? . 1.000
H(7) -0.0478 -0.0752 0.2124 0.041 Uiso c ? . 1.000
H(8) -0.0033 -0.0451 0.3397 0.041 Uiso c ? . 1.000
H(9) -0.4104 0.1999 0.1065 0.052 Uiso c ? . 1.000
H(10) -0.3982 0.2439 0.2395 0.052 Uiso c ? . 1.000
H(11) -0.5403 0.1661 0.1833 0.052 Uiso c ? . 1.000
H(12) -0.3243 0.0578 0.4541 0.041 Uiso c ? . 1.000
H(13) -0.4246 -0.0188 0.3936 0.041 Uiso c ? . 1.000
H(14) -0.2509 -0.0574 0.4412 0.041 Uiso c ? . 1.000
H(15) -0.4732 -0.0803 0.1250 0.041 Uiso c ? . 1.000
H(16) -0.3120 -0.1331 0.1663 0.041 Uiso c ? . 1.000
H(17) -0.3417 -0.0590 0.0539 0.041 Uiso c ? . 1.000
H(18) -0.0285 0.1364 0.4519 0.041 Uiso c ? . 1.000
H(19) -0.1280 0.2453 0.3549 0.041 Uiso c ? . 1.000
H(20) 0.0707 0.2215 0.3436 0.041 Uiso c ? . 1.000

loop_
_atom_site_aniso_label
_atom_site_aniso_U_11
_atom_site_aniso_U_22
_atom_site_aniso_U_33
_atom_site_aniso_U_12
_atom_site_aniso_U_13
_atom_site_aniso_U_23
Si 0.0219(3) 0.0321(3) 0.0229(3) -0.0022(2) 0.0066(2) -0.0020(2)
O 0.0286(7) 0.0371(8) 0.0261(7) 0.0033(5) 0.0103(5) 0.0012(5)
N 0.0216(7) 0.0216(7) 0.0164(6) -0.0003(5) 0.0040(5) 0.0006(5)
C(1) 0.0260(9) 0.0270(9) 0.0178(8) -0.0003(7) 0.0035(6) 0.0043(7)
C(2) 0.0290(10) 0.0320(10) 0.0241(9) -0.0003(7) 0.0092(7) 0.0050(7)
C(3) 0.0261(9) 0.0290(10) 0.0269(9) 0.0032(7) 0.0041(7) 0.0032(7)
C(4) 0.0268(9) 0.0210(8) 0.0229(8) -0.0001(7) 0.0053(7) 0.0016(7)
C(5) 0.0280(10) 0.0390(10) 0.0600(10) 0.0054(9) 0.0030(10) -0.0090(10)
C(6) 0.0410(10) 0.086(2) 0.0290(10) -0.0190(10) 0.0169(9) -0.0040(10)
C(7) 0.0258(9) 0.0330(10) 0.0350(10) -0.0056(8) 0.0022(7) -0.0022(8)
B 0.0310(10) 0.0260(10) 0.0211(9) -0.0011(8) 0.0050(8) -0.0057(8)

loop_
_atom_type_symbol
_atom_type_scat_dispersion_real
_atom_type_scat_dispersion_imag
_atom_type_scat_source
C 0.002 0.002
;International Tables for Crystallography
(1992, Vol. C, Tables 4.2.6.8 and 6.1.1.1)
;
H 0.000 0.000
;International Tables for Crystallography
(1992, Vol. C, Table 6.1.1.2)
;
Si 0.072 0.071
;International Tables for Crystallography
(1992, Vol. C, Tables 4.2.6.8 and 6.1.1.1)
;
N 0.004 0.003
;International Tables for Crystallography
(1992, Vol. C, Tables 4.2.6.8 and 6.1.1.1)
;
B 0.000 0.001
;International Tables for Crystallography
(1992, Vol. C, Tables 4.2.6.8 and 6.1.1.1)
;
O 0.008 0.006
;International Tables for Crystallography
(1992, Vol. C, Tables 4.2.6.8 and 6.1.1.1)
;

loop_
_geom_angle_atom_site_label_1
_geom_angle_atom_site_label_2
_geom_angle_atom_site_label_3
_geom_angle
_geom_angle_publ_flag
N Si C(5) 108.73(8) yes
N Si C(6) 108.64(8) yes
N Si C(7) 108.68(8) no
C(5) Si C(6) 112.60(10) yes
C(5) Si C(7) 108.99(9) no
C(6) Si C(7) 109.10(10) no
C(2) O C(3) 109.40(10) yes
Si N C(1) 109.30(10) yes
Si N C(4) 110.00(10) no
Si N B 107.40(10) yes
C(1) N C(4) 107.30(10) yes
C(1) N B 111.70(10) yes
C(4) N B 111.10(10) no
N C(1) C(2) 112.50(10) yes
N C(1) H(1) 106.7 no
N C(1) H(2) 106.8 no
C(2) C(1) H(1) 110.6 no
C(2) C(1) H(2) 110.3 no
H(1) C(1) H(2) 109.8 no
O C(2) C(1) 111.70(10) yes
O C(2) H(3) 109.4 no
O C(2) H(4) 101.4 no
C(1) C(2) H(3) 114.0 no
C(1) C(2) H(4) 110.1 no
H(3) C(2) H(4) 109.4 no
O C(3) C(4) 110.60(10) no
O C(3) H(5) 107.8 no
O C(3) H(6) 109.4 no
C(4) C(3) H(5) 111.1 no
C(4) C(3) H(6) 107.2 no
H(5) C(3) H(6) 110.8 no
N C(4) C(3) 112.20(10) yes
N C(4) H(7) 108.1 no
N C(4) H(8) 107.5 no
C(3) C(4) H(7) 112.6 no
C(3) C(4) H(8) 112.4 no
H(7) C(4) H(8) 103.5 no
Si C(5) H(9) 109.4 no
Si C(5) H(10) 109.5 no
Si C(5) H(11) 109.4 no
H(9) C(5) H(10) 109.5 no
H(9) C(5) H(11) 109.5 no
H(10) C(5) H(11) 109.5 no
Si C(6) H(12) 121.7 no
Si C(6) H(13) 108.8 no
Si C(6) H(14) 113.7 no
H(12) C(6) H(13) 110.8 no
H(12) C(6) H(14) 99.9 no
H(13) C(6) H(14) 99.6 no
Si C(7) H(15) 113.6 no
Si C(7) H(16) 112.3 no
Si C(7) H(17) 118.9 no
H(15) C(7) H(16) 105.1 no
H(15) C(7) H(17) 103.8 no
H(16) C(7) H(17) 101.6 no
N B H(18) 111.8 no
N B H(19) 109.3 no
N B H(20) 108.2 no
H(18) B H(19) 108.0 no
H(18) B H(20) 115.5 no
H(19) B H(20) 103.7 no

loop_
_geom_bond_atom_site_label_1
_geom_bond_atom_site_label_2
_geom_bond_site_symmetry_1
_geom_bond_site_symmetry_2
_geom_bond_distance
_geom_bond_publ_flag
Si N . . 1.839(2) yes
Si C(5) . . 1.852(2) yes
Si C(6) . . 1.844(2) yes
Si C(7) . . 1.859(2) yes
O C(2) . . 1.432(2) yes
O C(3) . . 1.427(2) yes
N C(1) . . 1.512(2) yes
N C(4) . . 1.507(2) yes
N B . . 1.639(2) yes
C(1) C(2) . . 1.519(2) yes
C(1) H(1) . . 1.00 no
C(1) H(2) . . 1.03 no
C(2) H(3) . . 1.06 no
C(2) H(4) . . 0.96 no
C(3) C(4) . . 1.509(2) yes
C(3) H(5) . . 0.98 no
C(3) H(6) . . 1.03 no
C(4) H(7) . . 0.96 no
C(4) H(8) . . 0.87 no
C(5) H(9) . . 0.95 no
C(5) H(10) . . 0.95 no
C(5) H(11) . . 0.95 no
C(6) H(12) . . 0.79 no
C(6) H(13) . . 0.83 no
C(6) H(14) . . 1.16 no
C(7) H(15) . . 0.91 no
C(7) H(16) . . 0.97 no
C(7) H(17) . . 0.98 no
B H(18) . . 1.12 no
B H(19) . . 1.09 no
B H(20) . . 1.09 no

loop_
_geom_contact_atom_site_label_1
_geom_contact_atom_site_label_2
_geom_contact_distance
_geom_contact_site_symmetry_2
_geom_contact_publ_flag
O C(1) 3.565(2) 3 no
O C(5) 3.593(2) 1_655 no
C(2) B 3.544(2) 4_554 no

loop_
_geom_torsion_atom_site_label_1
_geom_torsion_atom_site_label_2
_geom_torsion_atom_site_label_3
_geom_torsion_atom_site_label_4
_geom_torsion
_geom_torsion_publ_flag
Si N C(1) C(2) -170.00(10) no
Si N C(4) C(3) 171.80(10) no
O C(2) C(1) N 55.9(2) no
O C(3) C(4) N -60.2(2) no
C(1) N Si C(5) -50.00(10) no
C(1) N Si C(6) -172.90(10) no
C(1) N Si C(7) 68.50(10) no
C(1) N C(4) C(3) 52.9(2) no
C(1) C(2) O C(3) -59.8(2) no
C(2) O C(3) C(4) 61.7(2) no
C(2) C(1) N C(4) -50.7(2) no
C(2) C(1) N B 71.3(2) no
C(3) C(4) N B -69.4(2) no
C(4) N Si C(5) -167.60(10) no
C(4) N Si C(6) 69.50(10) no
C(4) N Si C(7) -49.10(10) no
C(5) Si N B 71.30(10) no
C(6) Si N B -51.50(10) no
C(7) Si N B -170.10(10) no

loop_
_cod_related_entry_id
_cod_related_entry_database
_cod_related_entry_code
1 ChemSpider 21136793
